data_4515369
loop_
_publ_author_name
'Banerjee, Debasis'
'Chen, Xianyin'
'Lobanov, Sergey S.'
'Plonka, Anna M.'
'Chan, Xiaojun'
'Daly, John A.'
'Kim, Taejin'
'Thallapally, Praveen K.'
'Parise, John B.'

_publ_section_title
;
 Iodine Adsorption in Metal Organic Frameworks in the Presence of
 Humidity.
;
_journal_issue 13
_journal_name_full 'ACS applied materials &amp; interfaces'
_journal_page_first 10622
_journal_page_last 10626
_journal_paper_doi 10.1021/acsami.8b02651
_journal_volume 10
_journal_year 2018
_chemical_formula_sum 'C14 H8 Ca I0.3 O6 S'
_chemical_formula_weight 382.10
_space_group_IT_number 14
_space_group_name_Hall '-P 2yn'
_space_group_name_H-M_alt 'P 1 21/n 1'
_symmetry_cell_setting monoclinic
_symmetry_space_group_name_H-M 'P 1 21/n 1'
_atom_sites_solution_hydrogens geom
_atom_sites_solution_primary direct
_atom_sites_solution_secondary difmap
_audit_creation_method SHELXL-97
_cell_angle_alpha 90.00
_cell_angle_beta 100.076(2)
_cell_angle_gamma 90.00
_cell_formula_units_Z 4
_cell_length_a 11.7421(5)
_cell_length_b 5.5672(2)
_cell_length_c 22.7776(10)
_cell_measurement_reflns_used 9945
_cell_measurement_temperature 100(2)
_cell_measurement_theta_max 43.9
_cell_measurement_theta_min 2.51
_cell_volume 1466.02(10)
_computing_cell_refinement 'Bruker SAINT'
_computing_data_collection 'Bruker APEX2'
_computing_data_reduction 'Bruker SAINT'
_computing_structure_refinement 'SHELXL-97 (Sheldrick, 1997)'
_computing_structure_solution 'SHELXS-97 (Sheldrick, 1990)'
_diffrn_ambient_temperature 100(2)
_diffrn_measured_fraction_theta_full 0.998
_diffrn_measured_fraction_theta_max 0.998
_diffrn_measurement_device_type 'Bruker APEX-II CCD'
_diffrn_measurement_method '\f and \w scans'
_diffrn_radiation_monochromator graphite
_diffrn_radiation_source 'fine-focus sealed tube'
_diffrn_radiation_type MoK\a
_diffrn_radiation_wavelength 0.71073
_diffrn_reflns_av_R_equivalents 0.0360
_diffrn_reflns_av_sigmaI/netI 0.0264
_diffrn_reflns_limit_h_max 15
_diffrn_reflns_limit_h_min -15
_diffrn_reflns_limit_k_max 7
_diffrn_reflns_limit_k_min -7
_diffrn_reflns_limit_l_max 30
_diffrn_reflns_limit_l_min -30
_diffrn_reflns_number 19492
_diffrn_reflns_theta_full 28.28
_diffrn_reflns_theta_max 28.28
_diffrn_reflns_theta_min 3.77
_exptl_absorpt_coefficient_mu 1.223
_exptl_absorpt_correction_T_max 0.7486
_exptl_absorpt_correction_T_min 0.6573
_exptl_absorpt_correction_type multi-scan
_exptl_absorpt_process_details 'SADABS 2014/5'
_exptl_crystal_colour purple
_exptl_crystal_density_diffrn 1.731
_exptl_crystal_density_method 'not measured'
_exptl_crystal_description prism
_exptl_crystal_F_000 767
_exptl_crystal_size_max 0.35
_exptl_crystal_size_mid 0.25
_exptl_crystal_size_min 0.12
_refine_diff_density_max 1.363
_refine_diff_density_min -1.547
_refine_diff_density_rms 0.190
_refine_ls_extinction_coef 0.0107(13)
_refine_ls_extinction_expression Fc^*^=kFc[1+0.001xFc^2^\l^3^/sin(2\q)]^-1/4^
_refine_ls_extinction_method SHELXL
_refine_ls_goodness_of_fit_ref 1.268
_refine_ls_hydrogen_treatment constr
_refine_ls_matrix_type full
_refine_ls_number_parameters 210
_refine_ls_number_reflns 3650
_refine_ls_number_restraints 0
_refine_ls_restrained_S_all 1.268
_refine_ls_R_factor_all 0.0845
_refine_ls_R_factor_gt 0.0841
_refine_ls_shift/su_max 0.000
_refine_ls_shift/su_mean 0.000
_refine_ls_structure_factor_coef Fsqd
_refine_ls_weighting_details 'calc w=1/[\s^2^(Fo^2^)+(0.0000P)^2^+25.7966P] where P=(Fo^2^+2Fc^2^)/3'
_refine_ls_weighting_scheme calc
_refine_ls_wR_factor_gt 0.2160
_refine_ls_wR_factor_ref 0.2161
_reflns_number_gt 3605
_reflns_number_total 3650
_reflns_threshold_expression >2sigma(I)
_cod_data_source_file am8b02651_si_002.cif
_cod_data_source_block I2@SBMOF-1
_cod_depositor_comments
;
The following automatic conversions were performed:

data item '_refine_ls_hydrogen_treatment' value 'Constr' was changed
to 'constr' in accordance with the
/home/data/users/saulius/crontab/automatic-downloads/current/ACS/lib/dictionaries/cif_core.dic
dictionary named 'cif_core.dic' version 2.4.2 last updated on
2011-04-26.

Automatic conversion script
Id: cif_fix_values 6909 2019-04-08 15:41:33Z antanas 
;
_cod_original_sg_symbol_H-M 'P 2(1)/n'
_cod_original_formula_sum 'C14 H8 Ca I0.30 O6 S'
_cod_database_code 4515369

loop_
_symmetry_equiv_pos_as_xyz
'x, y, z'
'-x+1/2, y+1/2, -z+1/2'
'-x, -y, -z'
'x-1/2, -y-1/2, z-1/2'

loop_
_atom_site_label
_atom_site_type_symbol
_atom_site_fract_x
_atom_site_fract_y
_atom_site_fract_z
_atom_site_U_iso_or_equiv
_atom_site_adp_type
_atom_site_occupancy
_atom_site_symmetry_multiplicity
_atom_site_calc_flag
_atom_site_refinement_flags
C1 C 0.2825(5) 0.8931(11) 0.1430(2) 0.0108(11) Uani 1 1 d .
C2 C 0.2825(5) 0.6749(11) 0.1726(2) 0.0105(10) Uani 1 1 d .
H2 H 0.3441 0.5634 0.1735 0.013 Uiso 1 1 calc R
C3 C 0.1892(5) 0.6256(10) 0.2008(2) 0.0106(10) Uani 1 1 d .
H3 H 0.1852 0.4749 0.2198 0.013 Uiso 1 1 calc R
C4 C 0.1013(5) 0.7937(10) 0.2015(2) 0.0093(10) Uani 1 1 d .
C5 C 0.1035(5) 1.0116(11) 0.1712(3) 0.0117(11) Uani 1 1 d .
H5 H 0.0433 1.1258 0.1709 0.014 Uiso 1 1 calc R
C6 C 0.1954(5) 1.0596(11) 0.1413(3) 0.0118(11) Uani 1 1 d .
H6 H 0.1976 1.2056 0.1199 0.014 Uiso 1 1 calc R
C7 C 0.4940(5) 1.2420(11) 0.2629(2) 0.0098(10) Uani 1 1 d .
C8 C 0.3547(5) 0.8920(10) 0.0310(2) 0.0095(10) Uani 1 1 d .
C9 C 0.3823(5) 0.6697(11) 0.0107(2) 0.0114(11) Uani 1 1 d .
H9 H 0.4199 0.5527 0.0377 0.014 Uiso 1 1 calc R
C10 C 0.3539(5) 0.6191(11) -0.0504(3) 0.0117(11) Uani 1 1 d .
H10 H 0.3726 0.4673 -0.0651 0.014 Uiso 1 1 calc R
C11 C 0.2985(5) 0.7910(11) -0.0891(2) 0.0107(10) Uani 1 1 d .
C12 C 0.2682(5) 1.0116(11) -0.0678(3) 0.0129(11) Uani 1 1 d .
H12 H 0.2283 1.1269 -0.0945 0.016 Uiso 1 1 calc R
C13 C 0.2962(5) 1.0634(11) -0.0071(3) 0.0125(11) Uani 1 1 d .
H13 H 0.2757 1.2134 0.0080 0.015 Uiso 1 1 calc R
C14 C 0.7269(5) 1.2616(11) 0.1552(2) 0.0093(10) Uani 1 1 d .
O1 O 0.5426(4) 0.4193(8) 0.24476(19) 0.0138(9) Uani 1 1 d .
O2 O 0.5128(4) 1.0249(8) 0.25368(19) 0.0133(8) Uani 1 1 d .
O3 O 0.7358(4) 0.4783(8) 0.17153(18) 0.0112(8) Uani 1 1 d .
O4 O 0.7402(4) 1.0865(8) 0.19084(18) 0.0119(8) Uani 1 1 d .
O5 O 0.4178(4) 1.2221(7) 0.11084(18) 0.0120(8) Uani 1 1 d .
O6 O 0.4963(3) 0.8070(8) 0.12982(17) 0.0117(8) Uani 1 1 d .
S1 S 0.40052(11) 0.9659(2) 0.10720(6) 0.0082(3) Uani 1 1 d .
Ca1 Ca 0.63801(9) 0.7573(2) 0.22195(5) 0.0083(3) Uani 1 1 d .
I1 I 0.02028(17) 0.6238(4) 0.05035(10) 0.0499(9) Uani 0.295(3) 1 d P

loop_
_atom_site_aniso_label
_atom_site_aniso_U_11
_atom_site_aniso_U_22
_atom_site_aniso_U_33
_atom_site_aniso_U_23
_atom_site_aniso_U_13
_atom_site_aniso_U_12
C1 0.013(2) 0.013(3) 0.007(2) 0.000(2) 0.0047(19) 0.000(2)
C2 0.010(2) 0.011(3) 0.010(2) 0.000(2) 0.0007(19) 0.000(2)
C3 0.014(3) 0.007(2) 0.011(2) 0.0007(19) 0.001(2) -0.002(2)
C4 0.010(2) 0.011(3) 0.007(2) -0.001(2) 0.0015(18) -0.001(2)
C5 0.012(2) 0.010(2) 0.013(3) 0.001(2) 0.002(2) 0.002(2)
C6 0.017(3) 0.010(2) 0.009(2) 0.001(2) 0.004(2) 0.000(2)
C7 0.008(2) 0.013(3) 0.008(2) 0.000(2) 0.0000(18) 0.000(2)
C8 0.012(2) 0.013(3) 0.004(2) -0.002(2) 0.0012(18) -0.003(2)
C9 0.015(3) 0.013(3) 0.006(2) 0.001(2) -0.0009(19) 0.001(2)
C10 0.015(3) 0.010(3) 0.009(2) -0.001(2) 0.003(2) 0.002(2)
C11 0.011(2) 0.011(3) 0.011(2) 0.001(2) 0.0045(19) -0.003(2)
C12 0.017(3) 0.011(3) 0.010(3) 0.001(2) 0.001(2) 0.002(2)
C13 0.013(2) 0.013(3) 0.012(3) -0.003(2) 0.004(2) -0.001(2)
C14 0.008(2) 0.011(2) 0.009(2) -0.002(2) -0.0004(18) -0.001(2)
O1 0.015(2) 0.013(2) 0.014(2) 0.0005(16) 0.0044(16) -0.0005(16)
O2 0.0142(19) 0.012(2) 0.015(2) -0.0005(16) 0.0039(16) 0.0021(16)
O3 0.0136(19) 0.0089(19) 0.0112(19) -0.0029(15) 0.0021(15) -0.0006(15)
O4 0.0134(19) 0.014(2) 0.0086(18) 0.0018(15) 0.0020(15) 0.0000(16)
O5 0.017(2) 0.0077(19) 0.0123(19) -0.0018(15) 0.0037(15) -0.0031(16)
O6 0.0115(18) 0.014(2) 0.0083(18) -0.0006(15) -0.0015(14) -0.0002(16)
S1 0.0100(6) 0.0085(6) 0.0060(6) -0.0006(5) 0.0011(4) -0.0014(5)
Ca1 0.0102(5) 0.0076(5) 0.0069(5) -0.0001(4) 0.0007(4) 0.0007(4)
I1 0.0342(12) 0.0617(16) 0.0422(13) -0.0326(10) -0.0255(8) 0.0215(10)

loop_
_atom_type_symbol
_atom_type_description
_atom_type_scat_dispersion_real
_atom_type_scat_dispersion_imag
_atom_type_scat_source
C C 0.0033 0.0016 'International Tables Vol C Tables 4.2.6.8 and 6.1.1.4'
H H 0.0000 0.0000 'International Tables Vol C Tables 4.2.6.8 and 6.1.1.4'
O O 0.0106 0.0060 'International Tables Vol C Tables 4.2.6.8 and 6.1.1.4'
S S 0.1246 0.1234 'International Tables Vol C Tables 4.2.6.8 and 6.1.1.4'
Ca Ca 0.2262 0.3064 'International Tables Vol C Tables 4.2.6.8 and 6.1.1.4'
I I -0.4742 1.8119 'International Tables Vol C Tables 4.2.6.8 and 6.1.1.4'

loop_
_geom_angle_atom_site_label_1
_geom_angle_atom_site_label_2
_geom_angle_atom_site_label_3
_geom_angle
_geom_angle_site_symmetry_1
_geom_angle_site_symmetry_3
C6 C1 C2 122.7(5) . .
C6 C1 S1 118.0(4) . .
C2 C1 S1 119.3(4) . .
C1 C2 C3 117.5(5) . .
C2 C3 C4 121.2(5) . .
C3 C4 C5 119.8(5) . .
C3 C4 C7 119.7(5) . 2_545
C5 C4 C7 120.5(5) . 2_545
C4 C5 C6 119.3(5) . .
C1 C6 C5 119.3(5) . .
O1 C7 O2 127.1(5) 1_565 .
O1 C7 C4 116.7(5) 1_565 2
O2 C7 C4 116.1(5) . 2
C9 C8 C13 121.8(5) . .
C9 C8 S1 119.2(4) . .
C13 C8 S1 119.0(4) . .
C8 C9 C10 119.0(5) . .
C11 C10 C9 119.8(5) . .
C10 C11 C12 120.6(5) . .
C10 C11 C14 119.3(5) . 3_675
C12 C11 C14 120.1(5) . 3_675
C11 C12 C13 119.9(5) . .
C8 C13 C12 118.9(5) . .
O4 C14 O3 123.8(5) . 1_565
O4 C14 C11 118.2(5) . 3_675
O3 C14 C11 118.0(5) 1_565 3_675
O4 C14 Ca1 53.2(3) . 2_655
O3 C14 Ca1 74.1(3) 1_565 2_655
C11 C14 Ca1 156.7(4) 3_675 2_655
C7 O1 Ca1 173.8(4) 1_545 .
C7 O2 Ca1 145.1(4) . .
C14 O3 Ca1 139.0(4) 1_545 .
C14 O3 Ca1 81.0(3) 1_545 2_645
Ca1 O3 Ca1 95.39(13) . 2_645
C14 O4 Ca1 141.3(4) . .
C14 O4 Ca1 102.3(3) . 2_655
Ca1 O4 Ca1 108.37(16) . 2_655
S1 O6 Ca1 137.6(2) . .
O5 S1 O6 119.3(3) . .
O5 S1 C8 107.6(3) . .
O6 S1 C8 106.8(3) . .
O5 S1 C1 108.3(3) . .
O6 S1 C1 108.4(3) . .
C8 S1 C1 105.6(3) . .
O1 Ca1 O2 95.50(16) . .
O1 Ca1 O3 82.44(15) . .
O2 Ca1 O3 167.94(15) . .
O1 Ca1 O4 174.81(16) . .
O2 Ca1 O4 88.72(16) . .
O3 Ca1 O4 92.81(15) . .
O1 Ca1 O4 74.63(15) . 2_645
O2 Ca1 O4 108.31(15) . 2_645
O3 Ca1 O4 82.69(15) . 2_645
O4 Ca1 O4 106.93(11) . 2_645
O1 Ca1 O6 90.07(15) . .
O2 Ca1 O6 79.64(15) . .
O3 Ca1 O6 88.46(14) . .
O4 Ca1 O6 87.71(14) . .
O4 Ca1 O6 163.16(15) 2_645 .
O1 Ca1 O3 110.99(14) . 2_655
O2 Ca1 O3 73.84(14) . 2_655
O3 Ca1 O3 118.03(9) . 2_655
O4 Ca1 O3 73.08(13) . 2_655
O4 Ca1 O3 48.52(13) 2_645 2_655
O6 Ca1 O3 147.29(14) . 2_655
O1 Ca1 C14 89.70(16) . 2_645
O2 Ca1 C14 87.94(16) . 2_645
O3 Ca1 C14 103.90(15) . 2_645
O4 Ca1 C14 93.48(15) . 2_645
O4 Ca1 C14 24.54(15) 2_645 2_645
O6 Ca1 C14 167.50(15) . 2_645
O3 Ca1 C14 24.85(14) 2_655 2_645
O1 Ca1 Ca1 147.26(12) . 2_655
O2 Ca1 Ca1 82.27(11) . 2_655
O3 Ca1 Ca1 105.89(11) . 2_655
O4 Ca1 Ca1 36.36(10) . 2_655
O4 Ca1 Ca1 75.16(11) 2_645 2_655
O6 Ca1 Ca1 121.23(11) . 2_655
O3 Ca1 Ca1 36.94(8) 2_655 2_655
C14 Ca1 Ca1 57.64(12) 2_645 2_655
O1 Ca1 Ca1 70.59(11) . 2_645
O2 Ca1 Ca1 142.58(12) . 2_645
O3 Ca1 Ca1 47.67(10) . 2_645
O4 Ca1 Ca1 107.68(11) . 2_645
O4 Ca1 Ca1 35.27(10) 2_645 2_645
O6 Ca1 Ca1 132.84(11) . 2_645
O3 Ca1 Ca1 79.10(9) 2_655 2_645
C14 Ca1 Ca1 58.42(12) 2_645 2_645
Ca1 Ca1 Ca1 91.42(5) 2_655 2_645

loop_
_geom_bond_atom_site_label_1
_geom_bond_atom_site_label_2
_geom_bond_distance
_geom_bond_site_symmetry_2
C1 C6 1.375(8) .
C1 C2 1.389(8) .
C1 S1 1.774(6) .
C2 C3 1.391(8) .
C3 C4 1.395(8) .
C4 C5 1.399(8) .
C4 C7 1.519(7) 2_545
C5 C6 1.399(8) .
C7 O1 1.246(7) 1_565
C7 O2 1.253(7) .
C7 C4 1.519(7) 2
C8 C9 1.379(8) .
C8 C13 1.388(8) .
C8 S1 1.773(5) .
C9 C10 1.401(7) .
C10 C11 1.384(8) .
C11 C12 1.390(8) .
C11 C14 1.512(7) 3_675
C12 C13 1.394(8) .
C14 O4 1.260(7) .
C14 O3 1.262(7) 1_565
C14 C11 1.512(7) 3_675
C14 Ca1 2.965(5) 2_655
O1 C7 1.246(7) 1_545
O1 Ca1 2.296(4) .
O2 Ca1 2.297(4) .
O3 C14 1.262(7) 1_545
O3 Ca1 2.347(4) .
O3 Ca1 2.888(4) 2_645
O4 Ca1 2.366(4) .
O4 Ca1 2.429(4) 2_655
O5 S1 1.441(4) .
O6 S1 1.452(4) .
O6 Ca1 2.455(4) .
Ca1 O4 2.429(4) 2_645
Ca1 O3 2.888(4) 2_655
Ca1 C14 2.965(5) 2_645
Ca1 Ca1 3.8887(15) 2_655
Ca1 Ca1 3.8887(15) 2_645
I1 I1 2.647(4) 3_565
